data_7126381
loop_
_publ_author_name
'O'Malley, Ciar\'an'
'Erxleben, Andrea'
'Kellehan, Seamus'
'McArdle, Patrick'

_publ_section_title
;
 Unprecedented morphology control of gas phase cocrystal growth using
 multi zone heating and tailor made additives.
;
_journal_issue 42
_journal_name_full 'Chemical communications (Cambridge, England)'
_journal_page_first 5657
_journal_page_last 5660
_journal_paper_doi 10.1039/d0cc01067g
_journal_volume 56
_journal_year 2020
_chemical_formula_sum 'C19 H13 F2 N O3'
_chemical_formula_weight 341.30
_space_group_crystal_system monoclinic
_space_group_IT_number 14
_space_group_name_Hall '-P 2ybc'
_space_group_name_H-M_alt 'P 1 21/c 1'
_atom_sites_solution_hydrogens mixed
_audit_creation_method SHELXL-2018/3
_audit_update_record
;
2020-04-07 deposited with the CCDC.	2020-04-15 downloaded from the CCDC.
;
_cell_angle_alpha 90
_cell_angle_beta 94.404(5)
_cell_angle_gamma 90
_cell_formula_units_Z 4
_cell_length_a 3.8999(2)
_cell_length_b 34.7661(18)
_cell_length_c 11.4896(7)
_cell_measurement_reflns_used 2225
_cell_measurement_temperature 299.0(1)
_cell_measurement_theta_max 28.7770
_cell_measurement_theta_min 3.7550
_cell_volume 1553.21(15)
_computing_cell_refinement 'crysalispro 1.171.40.14e (rigaku od, 2018)'
_computing_data_collection 'crysalispro 1.171.40.14e (rigaku od, 2018)'
_computing_data_reduction 'crysalispro 1.171.40.14e (rigaku od, 2018)'
_computing_molecular_graphics 'ORTEX - P. McArdle, J.Appl.Cryst.,1995,28,65-65.'
_computing_publication_material 'Oscail - P. McArdle, J.Appl.Cryst.,2017,50,320-326.'
_computing_structure_refinement 'SHELXL-2018/3 (Sheldrick, 2018)'
_computing_structure_solution 'SHELXT 2018/2 (Sheldrick, 2018)'
_diffrn_ambient_temperature 299.0(1)
_diffrn_detector_area_resol_mean 16.1048
_diffrn_measured_fraction_theta_full 0.998
_diffrn_measured_fraction_theta_max 0.965
_diffrn_measurement_device_type 'xcalibur, sapphire3'
_diffrn_measurement_method '\w scans'
_diffrn_radiation_type MoK\a
_diffrn_radiation_wavelength 0.71073
_diffrn_reflns_av_R_equivalents 0.0253
_diffrn_reflns_av_unetI/netI 0.0451
_diffrn_reflns_Laue_measured_fraction_full 0.998
_diffrn_reflns_Laue_measured_fraction_max 0.965
_diffrn_reflns_limit_h_max 5
_diffrn_reflns_limit_h_min -4
_diffrn_reflns_limit_k_max 44
_diffrn_reflns_limit_k_min -39
_diffrn_reflns_limit_l_max 14
_diffrn_reflns_limit_l_min -10
_diffrn_reflns_number 6841
_diffrn_reflns_point_group_measured_fraction_full 0.998
_diffrn_reflns_point_group_measured_fraction_max 0.965
_diffrn_reflns_theta_full 25.242
_diffrn_reflns_theta_max 27.499
_diffrn_reflns_theta_min 3.516
_diffrn_source 'fine-focus sealed x-ray tube'
_exptl_absorpt_coefficient_mu 0.115
_exptl_absorpt_correction_T_max 1.00000
_exptl_absorpt_correction_T_min 0.80654
_exptl_absorpt_correction_type multi-scan
_exptl_absorpt_process_details
; 
crysalispro 1.171.40.14e (rigaku oxford diffraction, 2018) 
empirical absorption correction using spherical harmonics, 
 implemented in scale3 abspack scaling algorithm. 
;
_exptl_crystal_colour Colourless
_exptl_crystal_density_diffrn 1.460
_exptl_crystal_description Parallelepiped
_exptl_crystal_F_000 704
_exptl_crystal_size_max 0.50
_exptl_crystal_size_mid 0.10
_exptl_crystal_size_min 0.04
_refine_diff_density_max 0.183
_refine_diff_density_min -0.155
_refine_diff_density_rms 0.035
_refine_ls_extinction_coef 0.0058(12)
_refine_ls_extinction_expression Fc^*^=kFc[1+0.001xFc^2^\l^3^/sin(2\q)]^-1/4^
_refine_ls_extinction_method 'SHELXL-2018/3 (Sheldrick 2018)'
_refine_ls_goodness_of_fit_ref 1.047
_refine_ls_hydrogen_treatment mixed
_refine_ls_matrix_type full
_refine_ls_number_parameters 245
_refine_ls_number_reflns 3426
_refine_ls_number_restraints 2
_refine_ls_restrained_S_all 1.049
_refine_ls_R_factor_all 0.0769
_refine_ls_R_factor_gt 0.0509
_refine_ls_shift/su_max 0.001
_refine_ls_shift/su_mean 0.000
_refine_ls_structure_factor_coef Fsqd
_refine_ls_weighting_details 'w=1/[\s^2^(Fo^2^)+(0.0459P)^2^+0.1883P] where P=(Fo^2^+2Fc^2^)/3'
_refine_ls_weighting_scheme calc
_refine_ls_wR_factor_gt 0.1120
_refine_ls_wR_factor_ref 0.1293
_reflns_Friedel_coverage 0.000
_reflns_number_gt 2413
_reflns_number_total 3426
_reflns_threshold_expression 'I > 2\s(I)'
_cod_data_source_file d0cc01067g5.cif
_cod_data_source_block dif_ebipy
_cod_depositor_comments 'Adding full bibliography for 7126379--7126382.cif.'
_cod_original_sg_symbol_H-M 'P 21/c'
_cod_database_code 7126381
_shelx_shelxl_version_number 2018/3
_shelx_space_group_comment
; 
The symmetry employed for this shelxl refinement is uniquely defined 
by the following loop, which should always be used as a source of 
symmetry information in preference to the above space-group names. 
They are only intended as comments. 
;
_shelx_estimated_absorpt_t_min 0.945
_shelx_estimated_absorpt_t_max 0.995

loop_
_space_group_symop_operation_xyz
'x, y, z'
'x, -y+1/2, z+1/2'
'-x, -y, -z'
'-x, y-1/2, -z-1/2'

loop_
_atom_site_label
_atom_site_type_symbol
_atom_site_fract_x
_atom_site_fract_y
_atom_site_fract_z
_atom_site_U_iso_or_equiv
_atom_site_adp_type
_atom_site_occupancy
_atom_site_site_symmetry_order
_atom_site_calc_flag
_atom_site_refinement_flags_posn
_atom_site_refinement_flags_adp
_atom_site_refinement_flags_occupancy
_atom_site_disorder_assembly
_atom_site_disorder_group
F1 F 0.9933(4) 0.84557(3) 0.30930(15) 0.0916(5) Uani 1 1 d . . . . .
F2A F 0.4952(5) 0.74696(5) 0.08723(14) 0.0708(6) Uani 0.762(3) 1 d . . P A 1
F2B F 1.1190(14) 0.72056(13) 0.4403(4) 0.0558(17) Uani 0.238(3) 1 d . . P A 2
O1 O 0.5708(5) 0.57121(4) 0.19275(16) 0.0743(5) Uani 1 1 d D . . . .
O2 O 0.4366(5) 0.56664(4) 0.40550(14) 0.0739(5) Uani 1 1 d . . . . .
O3 O 0.4747(5) 0.61835(4) 0.51896(13) 0.0627(5) Uani 1 1 d D . . . .
N1 N 0.3049(5) 0.57194(4) 0.67962(15) 0.0493(4) Uani 1 1 d . . . . .
C1 C 0.9350(6) 0.80750(6) 0.2928(2) 0.0563(6) Uani 1 1 d . . . . .
C2 C 1.0676(5) 0.78248(6) 0.37585(19) 0.0491(5) Uani 1 1 d . . . . .
H2 H 1.198610 0.791217 0.441613 0.064 Uiso 1 1 calc R U . . .
C3 C 1.0015(5) 0.74389(5) 0.35935(16) 0.0407(4) Uani 1 1 d . . . . .
H3A H 1.088879 0.726643 0.415965 0.053 Uiso 0.762(3) 1 calc R U P A 1
C4 C 0.8104(5) 0.72957(5) 0.26213(15) 0.0377(4) Uani 1 1 d . . . . .
C5 C 0.6879(5) 0.75731(6) 0.18165(17) 0.0479(5) Uani 1 1 d . . . . .
H5 H 0.559204 0.749007 0.114858 0.062 Uiso 0.238(3) 1 calc R U P A 2
C6 C 0.7449(6) 0.79602(6) 0.1947(2) 0.0568(6) Uani 1 1 d . . . . .
H6 H 0.657741 0.813629 0.139148 0.074 Uiso 1 1 calc R U . . .
C7 C 0.7435(5) 0.68805(5) 0.24539(15) 0.0375(4) Uani 1 1 d . . . . .
C8 C 0.7740(5) 0.67052(6) 0.13776(17) 0.0500(5) Uani 1 1 d . . . . .
H8 H 0.832426 0.685420 0.075043 0.065 Uiso 1 1 calc R U . . .
C9 C 0.7201(6) 0.63189(6) 0.12186(19) 0.0576(6) Uani 1 1 d . . . . .
H9 H 0.745539 0.620898 0.049232 0.075 Uiso 1 1 calc R U . . .
C10 C 0.6282(6) 0.60914(6) 0.21309(18) 0.0499(5) Uani 1 1 d . . . . .
C11 C 0.5950(5) 0.62565(5) 0.32221(16) 0.0408(4) Uani 1 1 d . . . . .
C12 C 0.6565(5) 0.66483(5) 0.33647(15) 0.0383(4) Uani 1 1 d . . . . .
H12 H 0.638581 0.675795 0.409591 0.050 Uiso 1 1 calc R U . . .
C13 C 0.4975(6) 0.60135(6) 0.42014(19) 0.0499(5) Uani 1 1 d . . . . .
C14 C 0.1490(6) 0.53883(6) 0.65312(18) 0.0549(6) Uani 1 1 d . . . . .
H14 H 0.105640 0.532305 0.574881 0.071 Uiso 1 1 calc R U . . .
C15 C 0.0486(6) 0.51364(5) 0.73704(17) 0.0489(5) Uani 1 1 d . . . . .
H15 H -0.057653 0.490545 0.714865 0.064 Uiso 1 1 calc R U . . .
C16 C 0.3676(5) 0.58074(5) 0.79187(18) 0.0471(5) Uani 1 1 d . . . . .
H16 H 0.480316 0.603701 0.811256 0.061 Uiso 1 1 calc R U . . .
C17 C 0.2731(5) 0.55736(5) 0.88060(17) 0.0432(5) Uani 1 1 d . . . . .
H17 H 0.320777 0.564673 0.958012 0.056 Uiso 1 1 calc R U . . .
C18 C 0.1062(5) 0.52278(5) 0.85408(16) 0.0378(4) Uani 1 1 d . . . . .
C19 C -0.0067(5) 0.49651(5) 0.94343(15) 0.0408(5) Uani 1 1 d . . . . .
H19 H -0.095569 0.472861 0.918136 0.053 Uiso 1 1 calc R U . . .
H1 H 0.510(8) 0.5637(8) 0.2646(18) 0.110(11) Uiso 1 1 d D . . . .
H3 H 0.419(8) 0.6002(8) 0.579(2) 0.140(12) Uiso 1 1 d D . . . .

loop_
_atom_site_aniso_label
_atom_site_aniso_U_11
_atom_site_aniso_U_22
_atom_site_aniso_U_33
_atom_site_aniso_U_23
_atom_site_aniso_U_13
_atom_site_aniso_U_12
F1 0.1049(12) 0.0369(7) 0.1350(15) -0.0006(8) 0.0230(11) -0.0056(7)
F2A 0.0874(14) 0.0789(12) 0.0425(10) 0.0093(8) -0.0179(8) 0.0025(10)
F2B 0.074(4) 0.050(3) 0.042(3) 0.004(2) -0.006(2) 0.010(3)
O1 0.1095(15) 0.0472(9) 0.0682(12) -0.0157(8) 0.0200(11) -0.0194(9)
O2 0.1119(15) 0.0415(9) 0.0708(12) 0.0062(7) 0.0228(10) -0.0201(9)
O3 0.0982(13) 0.0470(8) 0.0453(9) 0.0105(7) 0.0217(9) -0.0125(8)
N1 0.0619(11) 0.0399(9) 0.0477(11) 0.0145(8) 0.0148(9) 0.0003(8)
C1 0.0573(14) 0.0360(11) 0.0785(17) 0.0023(10) 0.0236(13) -0.0013(10)
C2 0.0474(12) 0.0462(11) 0.0549(13) -0.0067(9) 0.0113(10) -0.0002(9)
C3 0.0421(11) 0.0427(10) 0.0382(11) 0.0024(8) 0.0076(8) 0.0031(9)
C4 0.0389(10) 0.0422(10) 0.0334(10) 0.0059(8) 0.0112(8) -0.0015(8)
C5 0.0502(12) 0.0578(13) 0.0364(11) 0.0107(9) 0.0078(9) 0.0018(10)
C6 0.0620(15) 0.0485(12) 0.0624(15) 0.0225(11) 0.0205(12) 0.0085(11)
C7 0.0390(10) 0.0418(10) 0.0324(10) 0.0039(8) 0.0063(8) -0.0036(8)
C8 0.0631(13) 0.0536(12) 0.0348(11) 0.0030(9) 0.0132(10) -0.0115(10)
C9 0.0740(15) 0.0604(13) 0.0403(12) -0.0115(10) 0.0154(11) -0.0115(12)
C10 0.0576(13) 0.0427(11) 0.0505(13) -0.0053(9) 0.0099(10) -0.0101(10)
C11 0.0417(10) 0.0405(10) 0.0408(11) 0.0046(8) 0.0078(8) -0.0054(8)
C12 0.0420(10) 0.0416(10) 0.0320(10) 0.0006(8) 0.0074(8) -0.0023(8)
C13 0.0589(13) 0.0406(11) 0.0512(13) 0.0078(9) 0.0114(10) -0.0071(10)
C14 0.0717(15) 0.0522(12) 0.0418(12) 0.0063(9) 0.0107(10) -0.0071(11)
C15 0.0629(13) 0.0394(10) 0.0453(12) 0.0051(8) 0.0107(10) -0.0095(9)
C16 0.0539(12) 0.0343(10) 0.0544(13) 0.0079(9) 0.0133(10) -0.0016(9)
C17 0.0523(12) 0.0354(10) 0.0430(11) 0.0058(8) 0.0105(9) -0.0010(9)
C18 0.0418(10) 0.0328(9) 0.0397(10) 0.0086(7) 0.0090(8) 0.0024(8)
C19 0.0480(11) 0.0318(9) 0.0437(11) 0.0060(8) 0.0104(9) -0.0032(8)

loop_
_atom_type_symbol
_atom_type_description
_atom_type_scat_dispersion_real
_atom_type_scat_dispersion_imag
_atom_type_scat_source
C C 0.0033 0.0016 'International Tables Vol C Tables 4.2.6.8 and 6.1.1.4'
H H 0.0000 0.0000 'International Tables Vol C Tables 4.2.6.8 and 6.1.1.4'
F F 0.0171 0.0103 'International Tables Vol C Tables 4.2.6.8 and 6.1.1.4'
N N 0.0061 0.0033 'International Tables Vol C Tables 4.2.6.8 and 6.1.1.4'
O O 0.0106 0.0060 'International Tables Vol C Tables 4.2.6.8 and 6.1.1.4'

loop_
_geom_angle_atom_site_label_1
_geom_angle_atom_site_label_2
_geom_angle_atom_site_label_3
_geom_angle
_geom_angle_site_symmetry_1
_geom_angle_site_symmetry_3
_geom_angle_publ_flag
C10 O1 H1 100.0(18) . . ?
C13 O3 H3 111.0(19) . . ?
C14 N1 C16 117.99(16) . . ?
F1 C1 C6 118.5(2) . . ?
F1 C1 C2 118.4(2) . . ?
C6 C1 C2 123.1(2) . . ?
C1 C2 C3 117.9(2) . . ?
C1 C2 H2 121.0 . . ?
C3 C2 H2 121.0 . . ?
F2B C3 C2 117.4(3) . . ?
F2B C3 C4 119.6(3) . . ?
C2 C3 C4 122.97(19) . . ?
C2 C3 H3A 118.5 . . ?
C4 C3 H3A 118.5 . . ?
C3 C4 C5 114.93(18) . . ?
C3 C4 C7 122.30(17) . . ?
C5 C4 C7 122.77(18) . . ?
F2A C5 C6 115.78(19) . . ?
F2A C5 C4 120.02(19) . . ?
C6 C5 C4 124.2(2) . . ?
C6 C5 H5 117.9 . . ?
C4 C5 H5 117.9 . . ?
C1 C6 C5 116.9(2) . . ?
C1 C6 H6 121.5 . . ?
C5 C6 H6 121.5 . . ?
C12 C7 C8 117.31(17) . . ?
C12 C7 C4 121.51(16) . . ?
C8 C7 C4 121.16(16) . . ?
C9 C8 C7 121.69(18) . . ?
C9 C8 H8 119.2 . . ?
C7 C8 H8 119.2 . . ?
C8 C9 C10 120.40(19) . . ?
C8 C9 H9 119.8 . . ?
C10 C9 H9 119.8 . . ?
O1 C10 C9 118.37(19) . . ?
O1 C10 C11 122.03(18) . . ?
C9 C10 C11 119.60(18) . . ?
C12 C11 C10 118.83(16) . . ?
C12 C11 C13 121.45(17) . . ?
C10 C11 C13 119.72(17) . . ?
C7 C12 C11 122.15(17) . . ?
C7 C12 H12 118.9 . . ?
C11 C12 H12 118.9 . . ?
O2 C13 O3 122.74(18) . . ?
O2 C13 C11 120.71(19) . . ?
O3 C13 C11 116.53(17) . . ?
N1 C14 C15 122.7(2) . . ?
N1 C14 H14 118.7 . . ?
C15 C14 H14 118.7 . . ?
C14 C15 C18 119.96(19) . . ?
C14 C15 H15 120.0 . . ?
C18 C15 H15 120.0 . . ?
N1 C16 C17 122.88(19) . . ?
N1 C16 H16 118.6 . . ?
C17 C16 H16 118.6 . . ?
C16 C17 C18 119.75(19) . . ?
C16 C17 H17 120.1 . . ?
C18 C17 H17 120.1 . . ?
C15 C18 C17 116.75(16) . . ?
C15 C18 C19 120.16(17) . . ?
C17 C18 C19 123.09(17) . . ?
C19 C19 C18 125.7(2) 3_567 . ?
C19 C19 H19 117.1 3_567 . ?
C18 C19 H19 117.1 . . ?

loop_
_geom_bond_atom_site_label_1
_geom_bond_atom_site_label_2
_geom_bond_distance
_geom_bond_site_symmetry_2
_geom_bond_publ_flag
F1 C1 1.354(2) . ?
F2A C5 1.321(3) . ?
F2B C3 1.291(5) . ?
O1 C10 1.355(2) . ?
O1 H1 0.915(17) . ?
O2 C13 1.239(2) . ?
O3 C13 1.289(2) . ?
O3 H3 0.969(18) . ?
N1 C14 1.326(3) . ?
N1 C16 1.330(2) . ?
C1 C6 1.360(3) . ?
C1 C2 1.363(3) . ?
C2 C3 1.377(2) . ?
C2 H2 0.9300 . ?
C3 C4 1.387(3) . ?
C3 H3A 0.9300 . ?
C4 C5 1.395(3) . ?
C4 C7 1.477(2) . ?
C5 C6 1.371(3) . ?
C5 H5 0.9300 . ?
C6 H6 0.9300 . ?
C7 C12 1.384(2) . ?
C7 C8 1.392(3) . ?
C8 C9 1.369(3) . ?
C8 H8 0.9300 . ?
C9 C10 1.382(3) . ?
C9 H9 0.9300 . ?
C10 C11 1.394(3) . ?
C11 C12 1.391(2) . ?
C11 C13 1.480(3) . ?
C12 H12 0.9300 . ?
C14 C15 1.381(3) . ?
C14 H14 0.9300 . ?
C15 C18 1.383(3) . ?
C15 H15 0.9300 . ?
C16 C17 1.376(2) . ?
C16 H16 0.9300 . ?
C17 C18 1.390(2) . ?
C17 H17 0.9300 . ?
C18 C19 1.467(2) . ?
C19 C19 1.319(3) 3_567 ?
C19 H19 0.9300 . ?

loop_
_geom_hbond_atom_site_label_D
_geom_hbond_atom_site_label_H
_geom_hbond_atom_site_label_A
_geom_hbond_distance_DH
_geom_hbond_distance_HA
_geom_hbond_distance_DA
_geom_hbond_angle_DHA
_geom_hbond_site_symmetry_A
_geom_hbond_publ_flag
C2 H2 F2A^a 0.93 2.37 3.018(3) 126.8 2_665 yes
C3 H3A^a F2A^a 0.93 2.60 3.145(3) 118.1 2_665 yes
O1 H1 O2 0.915(17) 1.668(19) 2.544(2) 159(3) . yes
O3 H3 N1 0.969(18) 1.609(18) 2.5764(19) 176(3) . yes

loop_
_geom_torsion_atom_site_label_1
_geom_torsion_atom_site_label_2
_geom_torsion_atom_site_label_3
_geom_torsion_atom_site_label_4
_geom_torsion
_geom_torsion_site_symmetry_1
_geom_torsion_site_symmetry_2
_geom_torsion_site_symmetry_3
_geom_torsion_site_symmetry_4
_geom_torsion_publ_flag
F1 C1 C2 C3 178.80(17) . . . . ?
C6 C1 C2 C3 -0.7(3) . . . . ?
C1 C2 C3 F2B -177.9(3) . . . . ?
C1 C2 C3 C4 0.7(3) . . . . ?
F2B C3 C4 C5 178.3(3) . . . . ?
C2 C3 C4 C5 -0.2(3) . . . . ?
F2B C3 C4 C7 -1.9(4) . . . . ?
C2 C3 C4 C7 179.63(16) . . . . ?
C3 C4 C5 F2A -178.24(18) . . . . ?
C7 C4 C5 F2A 1.9(3) . . . . ?
C3 C4 C5 C6 -0.3(3) . . . . ?
C7 C4 C5 C6 179.88(18) . . . . ?
F1 C1 C6 C5 -179.25(17) . . . . ?
C2 C1 C6 C5 0.2(3) . . . . ?
F2A C5 C6 C1 178.33(19) . . . . ?
C4 C5 C6 C1 0.3(3) . . . . ?
C3 C4 C7 C12 42.5(3) . . . . ?
C5 C4 C7 C12 -137.67(19) . . . . ?
C3 C4 C7 C8 -135.9(2) . . . . ?
C5 C4 C7 C8 44.0(3) . . . . ?
C12 C7 C8 C9 0.1(3) . . . . ?
C4 C7 C8 C9 178.5(2) . . . . ?
C7 C8 C9 C10 0.9(4) . . . . ?
C8 C9 C10 O1 178.7(2) . . . . ?
C8 C9 C10 C11 -0.9(4) . . . . ?
O1 C10 C11 C12 -179.70(19) . . . . ?
C9 C10 C11 C12 -0.1(3) . . . . ?
O1 C10 C11 C13 0.6(3) . . . . ?
C9 C10 C11 C13 -179.8(2) . . . . ?
C8 C7 C12 C11 -1.1(3) . . . . ?
C4 C7 C12 C11 -179.57(17) . . . . ?
C10 C11 C12 C7 1.2(3) . . . . ?
C13 C11 C12 C7 -179.14(18) . . . . ?
C12 C11 C13 O2 178.5(2) . . . . ?
C10 C11 C13 O2 -1.8(3) . . . . ?
C12 C11 C13 O3 -0.4(3) . . . . ?
C10 C11 C13 O3 179.3(2) . . . . ?
C16 N1 C14 C15 0.5(3) . . . . ?
N1 C14 C15 C18 0.8(3) . . . . ?
C14 N1 C16 C17 -1.1(3) . . . . ?
N1 C16 C17 C18 0.4(3) . . . . ?
C14 C15 C18 C17 -1.4(3) . . . . ?
C14 C15 C18 C19 178.67(19) . . . . ?
C16 C17 C18 C15 0.9(3) . . . . ?
C16 C17 C18 C19 -179.20(18) . . . . ?
C15 C18 C19 C19 -173.8(2) . . . 3_567 ?
C17 C18 C19 C19 6.3(4) . . . 3_567 ?
